data_4508742
loop_
_publ_author_name
'Awaleh, Mohamed Osman'
'Badia, Antonella'
'Brisse, Fran\,cois'

_publ_section_title
;
 Influence of the Anion on the Structure of Bis(methylthio)methane
 Supramolecular Coordination Complexes
;
_journal_issue 12
_journal_name_full 'Crystal Growth &amp; Design'
_journal_page_first 2674
_journal_paper_doi 10.1021/cg060148f
_journal_volume 6
_journal_year 2006
_chemical_compound_source 'Synthesized by the authors. See text'
_chemical_formula_moiety 'C6 H16 Ag2 Cl2 O8 S4'
_chemical_formula_sum 'C6 H16 Ag2 Cl2 O8 S4'
_chemical_formula_weight 631.07
_chemical_name_systematic
; 
 ? 
;
_space_group_IT_number 14
_symmetry_cell_setting monoclinic
_symmetry_space_group_name_Hall '-P 2ybc'
_symmetry_space_group_name_H-M 'P 1 21/c 1'
_atom_sites_solution_hydrogens geom
_atom_sites_solution_primary direct
_atom_sites_solution_secondary difmap
_audit_creation_method SHELXL-97
_cell_angle_alpha 90.00
_cell_angle_beta 93.6240(10)
_cell_angle_gamma 90.00
_cell_formula_units_Z 4
_cell_length_a 18.0705(2)
_cell_length_b 11.33540(10)
_cell_length_c 8.52950(10)
_cell_measurement_reflns_used 14738
_cell_measurement_temperature 150(2)
_cell_measurement_theta_max 72.84
_cell_measurement_theta_min 2.45
_cell_volume 1743.66(3)
_computing_cell_refinement 'SMART (Bruker, 1999)'
_computing_data_collection 'SMART (Bruker, 1999)'
_computing_data_reduction 'SAINT (Bruker, 1999)'
_computing_molecular_graphics 'SHELXTL (Bruker, 1997)'
_computing_publication_material 'UdMX (local program)'
_computing_structure_refinement 'SHELXL97 (Sheldrick, 1997)'
_computing_structure_solution 'SHELXS97 (Sheldrick, 1997)'
_diffrn_ambient_temperature 150(2)
_diffrn_detector_area_resol_mean 5.5
_diffrn_measured_fraction_theta_full 0.995
_diffrn_measured_fraction_theta_max 0.995
_diffrn_measurement_device_type 'Bruker Smart 2000'
_diffrn_measurement_method \w
_diffrn_radiation_monochromator graphite
_diffrn_radiation_source 'Sealed Tube'
_diffrn_radiation_type CuK\a
_diffrn_radiation_wavelength 1.54178
_diffrn_reflns_av_R_equivalents 0.060
_diffrn_reflns_av_sigmaI/netI 0.0554
_diffrn_reflns_limit_h_max 22
_diffrn_reflns_limit_h_min -22
_diffrn_reflns_limit_k_max 13
_diffrn_reflns_limit_k_min -13
_diffrn_reflns_limit_l_max 9
_diffrn_reflns_limit_l_min -10
_diffrn_reflns_number 21186
_diffrn_reflns_theta_full 72.83
_diffrn_reflns_theta_max 72.83
_diffrn_reflns_theta_min 2.45
_diffrn_standards_decay_% -0.16
_diffrn_standards_number 139
_exptl_absorpt_coefficient_mu 25.634
_exptl_absorpt_correction_T_max 0.359
_exptl_absorpt_correction_T_min 0.093
_exptl_absorpt_correction_type multi-scan
_exptl_absorpt_process_details 'Sadabs (Sheldrick,1996)'
_exptl_crystal_colour Colourless
_exptl_crystal_density_diffrn 2.404
_exptl_crystal_density_method 'not measured'
_exptl_crystal_description needle-like
_exptl_crystal_F_000 1232
_exptl_crystal_size_max 0.33
_exptl_crystal_size_mid 0.10
_exptl_crystal_size_min 0.04
_refine_diff_density_max 0.972
_refine_diff_density_min -0.905
_refine_diff_density_rms 0.197
_refine_ls_extinction_method none
_refine_ls_goodness_of_fit_ref 0.994
_refine_ls_hydrogen_treatment constr
_refine_ls_matrix_type full
_refine_ls_number_parameters 199
_refine_ls_number_reflns 3458
_refine_ls_number_restraints 0
_refine_ls_restrained_S_all 0.994
_refine_ls_R_factor_all 0.0428
_refine_ls_R_factor_gt 0.0378
_refine_ls_shift/su_max 0.000
_refine_ls_shift/su_mean 0.000
_refine_ls_structure_factor_coef Fsqd
_refine_ls_weighting_details 'calc w=1/[\s^2^(Fo^2^)+(0.0578P)^2^+0.0000P] where P=(Fo^2^+2Fc^2^)/3'
_refine_ls_weighting_scheme calc
_refine_ls_wR_factor_gt 0.0884
_refine_ls_wR_factor_ref 0.0906
_reflns_number_gt 3039
_reflns_number_total 3458
_reflns_threshold_expression I>2\s(I)
_cod_data_source_file cg060148fsup3.cif
_cod_data_source_block complex3
_cod_depositor_comments
;
The following automatic conversions were performed:

'_symmetry_cell_setting' value 'Monoclinic' changed to 'monoclinic'
according to /home/saulius/struct/CIF-dictionaries/cif_core.dic
dictionary named 'cif_core.dic' version 2.4.2 from
2011-04-26.

'_geom_bond_publ_flag' value 'Y' changed to 'y'
according to /home/saulius/struct/CIF-dictionaries/cif_core.dic
dictionary named 'cif_core.dic' version 2.4.2 from 2011-04-26 (26
times).

'_geom_angle_publ_flag' value 'Y' changed to 'y' according
to /home/saulius/struct/CIF-dictionaries/cif_core.dic dictionary
named 'cif_core.dic' version 2.4.2 from 2011-04-26 (42 times).

Automatic conversion script
Id: cif_fix_values 1891 2012-01-12 08:04:46Z andrius 
;
_cod_original_sg_symbol_H-M P21/c
_cod_database_code 4508742

loop_
_symmetry_equiv_pos_as_xyz
'x, y, z'
'-x, y+1/2, -z+1/2'
'-x, -y, -z'
'x, -y-1/2, z-1/2'

loop_
_atom_site_label
_atom_site_type_symbol
_atom_site_fract_x
_atom_site_fract_y
_atom_site_fract_z
_atom_site_U_iso_or_equiv
_atom_site_adp_type
_atom_site_occupancy
_atom_site_symmetry_multiplicity
_atom_site_calc_flag
_atom_site_refinement_flags
Ag2 Ag 0.236401(17) 0.18331(3) 0.30127(4) 0.01993(11) Uani 1 1 d .
Ag1 Ag 0.258815(18) -0.11172(3) -0.03224(4) 0.02348(11) Uani 1 1 d .
S3 S 0.18216(5) 0.30620(8) 0.06821(12) 0.0141(2) Uani 1 1 d .
S1 S 0.33786(5) -0.25618(9) -0.16645(12) 0.0156(2) Uani 1 1 d .
Cl2 Cl 0.38227(5) 0.38609(8) 0.26381(12) 0.0165(2) Uani 1 1 d .
S2 S 0.31112(5) 0.00754(8) 0.22048(12) 0.0151(2) Uani 1 1 d .
Cl1 Cl 0.11165(6) -0.12078(10) 0.23565(13) 0.0250(2) Uani 1 1 d .
O1 O 0.17173(18) -0.1876(3) 0.1729(5) 0.0327(8) Uani 1 1 d .
C31 C 0.0827(2) 0.2894(4) 0.0477(6) 0.0227(10) Uani 1 1 d .
H31A H 0.0617 0.3073 0.1481 0.034 Uiso 1 1 calc R
H31B H 0.0704 0.2081 0.0170 0.034 Uiso 1 1 calc R
H31C H 0.0621 0.3438 -0.0331 0.034 Uiso 1 1 calc R
C32 C 0.1907(2) 0.4570(3) 0.1414(5) 0.0150(8) Uani 1 1 d .
H32A H 0.2433 0.4812 0.1413 0.018 Uiso 1 1 calc R
H32B H 0.1617 0.5097 0.0682 0.018 Uiso 1 1 calc R
O4 O 0.04270(18) -0.1556(3) 0.1575(4) 0.0304(8) Uani 1 1 d .
O6 O 0.3626(2) 0.3321(3) 0.1154(5) 0.0356(9) Uani 1 1 d .
O5 O 0.32283(17) 0.3657(3) 0.3686(4) 0.0274(7) Uani 1 1 d .
C21 C 0.4085(2) 0.0437(4) 0.2232(6) 0.0226(9) Uani 1 1 d .
H21A H 0.4256 0.0709 0.3285 0.034 Uiso 1 1 calc R
H21B H 0.4161 0.1064 0.1467 0.034 Uiso 1 1 calc R
H21C H 0.4367 -0.0264 0.1960 0.034 Uiso 1 1 calc R
O3 O 0.1107(3) -0.1438(4) 0.4010(5) 0.0567(14) Uani 1 1 d .
C12 C 0.4286(2) -0.2510(4) -0.0632(5) 0.0217(9) Uani 1 1 d .
H12A H 0.4238 -0.2678 0.0484 0.033 Uiso 1 1 calc R
H12B H 0.4501 -0.1724 -0.0747 0.033 Uiso 1 1 calc R
H12C H 0.4609 -0.3101 -0.1075 0.033 Uiso 1 1 calc R
C11 C 0.3082(2) -0.4033(3) -0.1180(5) 0.0150(8) Uani 1 1 d .
H11A H 0.2568 -0.3994 -0.0842 0.018 Uiso 1 1 calc R
H11B H 0.3403 -0.4330 -0.0282 0.018 Uiso 1 1 calc R
O8 O 0.3896(2) 0.5112(3) 0.2405(5) 0.0383(9) Uani 1 1 d .
O7 O 0.44957(17) 0.3375(3) 0.3316(5) 0.0316(8) Uani 1 1 d .
O2 O 0.1246(2) 0.0035(3) 0.2105(5) 0.0429(10) Uani 1 1 d .
S4 S 0.15961(5) 0.47744(9) 0.33605(13) 0.0160(2) Uani 1 1 d .
C42 C 0.0749(2) 0.5602(4) 0.2912(7) 0.0292(11) Uani 1 1 d .
H42A H 0.0854 0.6273 0.2235 0.044 Uiso 1 1 calc R
H42B H 0.0557 0.5891 0.3889 0.044 Uiso 1 1 calc R
H42C H 0.0380 0.5089 0.2368 0.044 Uiso 1 1 calc R

loop_
_atom_site_aniso_label
_atom_site_aniso_U_11
_atom_site_aniso_U_22
_atom_site_aniso_U_33
_atom_site_aniso_U_23
_atom_site_aniso_U_13
_atom_site_aniso_U_12
Ag2 0.02083(17) 0.01650(17) 0.02302(19) 0.00342(12) 0.00578(12) 0.00508(11)
Ag1 0.02270(18) 0.02311(18) 0.0248(2) 0.00041(13) 0.00292(13) 0.00801(12)
S3 0.0100(4) 0.0149(5) 0.0174(5) 0.0003(4) 0.0002(3) 0.0001(3)
S1 0.0128(4) 0.0147(4) 0.0192(5) -0.0011(4) 0.0017(3) -0.0026(3)
Cl2 0.0107(4) 0.0148(4) 0.0238(5) -0.0007(4) -0.0003(4) 0.0015(3)
S2 0.0114(4) 0.0140(4) 0.0197(5) -0.0004(4) 0.0006(3) 0.0016(3)
Cl1 0.0208(5) 0.0304(6) 0.0240(6) -0.0042(4) 0.0046(4) -0.0156(4)
O1 0.0148(15) 0.0342(19) 0.049(2) 0.0053(17) 0.0035(15) -0.0042(13)
C31 0.0110(19) 0.028(2) 0.029(3) -0.009(2) 0.0002(17) -0.0013(16)
C32 0.0144(18) 0.0095(17) 0.022(2) 0.0023(16) 0.0059(15) -0.0004(14)
O4 0.0161(16) 0.0350(19) 0.040(2) -0.0090(16) 0.0024(14) -0.0074(14)
O6 0.0275(18) 0.048(2) 0.031(2) -0.0152(18) -0.0005(15) 0.0033(16)
O5 0.0157(15) 0.0401(19) 0.0268(18) 0.0018(15) 0.0032(13) -0.0010(13)
C21 0.0117(18) 0.024(2) 0.033(3) 0.0027(19) 0.0034(17) -0.0046(16)
O3 0.076(3) 0.074(3) 0.020(2) -0.006(2) 0.007(2) -0.049(3)
C12 0.0114(19) 0.028(2) 0.025(2) -0.0039(19) 0.0003(16) -0.0050(17)
C11 0.0147(18) 0.0146(19) 0.016(2) 0.0004(16) 0.0013(15) -0.0005(15)
O8 0.046(2) 0.0170(17) 0.052(3) 0.0047(16) 0.0026(19) -0.0032(15)
O7 0.0115(15) 0.043(2) 0.040(2) 0.0094(17) -0.0023(14) 0.0079(14)
O2 0.039(2) 0.0274(19) 0.064(3) -0.0063(19) 0.018(2) -0.0173(16)
S4 0.0130(4) 0.0140(4) 0.0214(5) -0.0009(4) 0.0044(4) -0.0010(3)
C42 0.016(2) 0.028(2) 0.044(3) -0.007(2) 0.006(2) 0.0036(18)

loop_
_atom_type_symbol
_atom_type_description
_atom_type_scat_dispersion_real
_atom_type_scat_dispersion_imag
_atom_type_scat_source
C C 0.0181 0.0091 'International Tables Vol C Tables 4.2.6.8 and 6.1.1.4'
H H 0.0000 0.0000 'International Tables Vol C Tables 4.2.6.8 and 6.1.1.4'
O O 0.0492 0.0322 'International Tables Vol C Tables 4.2.6.8 and 6.1.1.4'
S S 0.3331 0.5567 'International Tables Vol C Tables 4.2.6.8 and 6.1.1.4'
Cl Cl 0.3639 0.7018 'International Tables Vol C Tables 4.2.6.8 and 6.1.1.4'
Ag Ag 0.1306 4.2820 'International Tables Vol C Tables 4.2.6.8 and 6.1.1.4'

loop_
_geom_angle_atom_site_label_1
_geom_angle_atom_site_label_2
_geom_angle_atom_site_label_3
_geom_angle_site_symmetry_1
_geom_angle_site_symmetry_3
_geom_angle
_geom_angle_publ_flag
S2 AG2 S3 . 4_566 121.66(3) y
S2 AG2 S3 . . 113.62(3) y
S3 AG2 S3 4_566 . 121.23(3) y
S1 AG1 S4 . 4_565 126.46(4) y
S1 AG1 O1 . . 118.98(8) y
S4 AG1 O1 4_565 . 93.19(8) y
S1 AG1 S2 . . 121.27(3) y
S4 AG1 S2 4_565 . 104.85(3) y
O1 AG1 S2 . . 79.66(9) y
C31 S3 C32 . . 101.2(2) y
C31 S3 AG2 . 4_565 110.91(16) y
C32 S3 AG2 . 4_565 103.53(14) y
C31 S3 AG2 . . 110.28(17) y
C32 S3 AG2 . . 102.92(14) y
AG2 S3 AG2 4_565 . 124.69(4) y
C11 S1 C12 . . 101.0(2) y
C11 S1 AG1 . . 108.29(14) y
C12 S1 AG1 . . 106.39(15) y
O7 CL2 O6 . . 110.6(2) y
O7 CL2 O8 . . 110.7(2) y
O6 CL2 O8 . . 108.6(2) y
O7 CL2 O5 . . 109.5(2) y
O6 CL2 O5 . . 108.9(2) y
O8 CL2 O5 . . 108.6(2) y
C21 S2 C11 . 4_556 102.3(2) y
C21 S2 AG2 . . 110.76(16) y
C11 S2 AG2 4_556 . 105.31(13) y
C21 S2 AG1 . . 114.90(16) y
C11 S2 AG1 4_556 . 104.91(13) y
AG2 S2 AG1 . . 116.87(4) y
O4 CL1 O3 . . 110.1(2) y
O4 CL1 O2 . . 110.1(2) y
O3 CL1 O2 . . 109.6(3) y
O4 CL1 O1 . . 109.5(2) y
O3 CL1 O1 . . 108.9(3) y
O2 CL1 O1 . . 108.7(2) y
CL1 O1 AG1 . . 125.4(2) y
S3 C31 H31A . . 109.5 ?
S3 C31 H31B . . 109.5 ?
H31A C31 H31B . . 109.5 ?
S3 C31 H31C . . 109.5 ?
H31A C31 H31C . . 109.5 ?
H31B C31 H31C . . 109.5 ?
S4 C32 S3 . . 114.3(2) y
S4 C32 H32A . . 108.7 ?
S3 C32 H32A . . 108.7 ?
S4 C32 H32B . . 108.7 ?
S3 C32 H32B . . 108.7 ?
H32A C32 H32B . . 107.6 ?
S2 C21 H21A . . 109.5 ?
S2 C21 H21B . . 109.5 ?
H21A C21 H21B . . 109.5 ?
S2 C21 H21C . . 109.5 ?
H21A C21 H21C . . 109.5 ?
H21B C21 H21C . . 109.5 ?
S1 C12 H12A . . 109.5 ?
S1 C12 H12B . . 109.5 ?
H12A C12 H12B . . 109.5 ?
S1 C12 H12C . . 109.5 ?
H12A C12 H12C . . 109.5 ?
H12B C12 H12C . . 109.5 ?
S1 C11 S2 . 4 113.8(2) y
S1 C11 H11A . . 108.8 ?
S2 C11 H11A 4 . 108.8 ?
S1 C11 H11B . . 108.8 ?
S2 C11 H11B 4 . 108.8 ?
H11A C11 H11B . . 107.7 ?
C32 S4 C42 . . 100.4(2) y
C32 S4 AG1 . 4_566 103.34(13) y
C42 S4 AG1 . 4_566 110.08(16) y
S4 C42 H42A . . 109.5 ?
S4 C42 H42B . . 109.5 ?
H42A C42 H42B . . 109.5 ?
S4 C42 H42C . . 109.5 ?
H42A C42 H42C . . 109.5 ?
H42B C42 H42C . . 109.5 ?

loop_
_geom_bond_atom_site_label_1
_geom_bond_atom_site_label_2
_geom_bond_site_symmetry_2
_geom_bond_distance
_geom_bond_publ_flag
Ag2 S2 . 2.527(1) y
Ag2 S3 4_566 2.5380(11) y
Ag2 S3 . 2.5703(10) y
Ag1 S1 . 2.4978(10) y
Ag1 S4 4_565 2.557(1) y
Ag1 O1 . 2.574(4) y
Ag1 S2 . 2.6665(10) y
S3 C31 . 1.804(4) y
S3 C32 . 1.823(4) y
S3 Ag2 4_565 2.5380(11) y
S1 C11 . 1.808(4) y
S1 C12 . 1.812(4) y
Cl2 O7 . 1.424(3) y
Cl2 O6 . 1.430(4) y
Cl2 O8 . 1.439(3) y
Cl2 O5 . 1.459(3) y
S2 C21 . 1.805(4) y
S2 C11 4_556 1.818(4) y
Cl1 O4 . 1.431(3) y
Cl1 O3 . 1.435(4) y
Cl1 O2 . 1.447(4) y
Cl1 O1 . 1.453(4) y
C31 H31a . 0.98 ?
C31 H31b . 0.98 ?
C31 H31c . 0.98 ?
C32 S4 . 1.801(4) y
C32 H32a . 0.99 ?
C32 H32b . 0.99 ?
C21 H21a . 0.98 ?
C21 H21b . 0.98 ?
C21 H21c . 0.98 ?
C12 H12a . 0.98 ?
C12 H12b . 0.98 ?
C12 H12c . 0.98 ?
C11 S2 4 1.818(4) y
C11 H11a . 0.99 ?
C11 H11b . 0.99 ?
S4 C42 . 1.815(5) y
S4 Ag1 4_566 2.557(1) y
C42 H42a . 0.98 ?
C42 H42b . 0.98 ?
C42 H42c . 0.98 ?

loop_
_geom_torsion_atom_site_label_1
_geom_torsion_atom_site_label_2
_geom_torsion_atom_site_label_3
_geom_torsion_atom_site_label_4
_geom_torsion_site_symmetry_1
_geom_torsion_site_symmetry_4
_geom_torsion
S2 AG2 S3 C31 . . 110.27(16)
S3 AG2 S3 C31 4_566 . -48.96(16)
S2 AG2 S3 C32 . . -142.45(13)
S3 AG2 S3 C32 4_566 . 58.31(14)
S2 AG2 S3 AG2 . 4_565 -25.65(6)
S3 AG2 S3 AG2 4_566 4_565 175.11(4)
S4 AG1 S1 C11 4_565 . -109.38(14)
O1 AG1 S1 C11 . . 9.86(17)
S2 AG1 S1 C11 . . 105.39(14)
S4 AG1 S1 C12 4_565 . 142.76(16)
O1 AG1 S1 C12 . . -98.01(18)
S2 AG1 S1 C12 . . -2.48(17)
S3 AG2 S2 C21 4_566 . -106.27(17)
S3 AG2 S2 C21 . . 94.59(17)
S3 AG2 S2 C11 4_566 4_556 3.59(14)
S3 AG2 S2 C11 . 4_556 -155.54(14)
S3 AG2 S2 AG1 4_566 . 119.55(4)
S3 AG2 S2 AG1 . . -39.58(5)
S1 AG1 S2 C21 . . 33.19(17)
S4 AG1 S2 C21 4_565 . -118.49(17)
O1 AG1 S2 C21 . . 150.93(19)
S1 AG1 S2 C11 . 4_556 -78.30(14)
S4 AG1 S2 C11 4_565 4_556 130.02(14)
O1 AG1 S2 C11 . 4_556 39.43(16)
S1 AG1 S2 AG2 . . 165.51(4)
S4 AG1 S2 AG2 4_565 . 13.83(5)
O1 AG1 S2 AG2 . . -76.75(9)
O4 CL1 O1 AG1 . . 100.0(3)
O3 CL1 O1 AG1 . . -139.6(2)
O2 CL1 O1 AG1 . . -20.3(3)
S1 AG1 O1 CL1 . . -166.0(2)
S4 AG1 O1 CL1 4_565 . -30.7(3)
S2 AG1 O1 CL1 . . 73.9(2)
C31 S3 C32 S4 . . 67.4(3)
AG2 S3 C32 S4 4_565 . -177.66(17)
AG2 S3 C32 S4 . . -46.7(2)
C12 S1 C11 S2 . 4 -105.7(2)
AG1 S1 C11 S2 . 4 142.75(17)
S3 C32 S4 C42 . . -108.6(3)
S3 C32 S4 AG1 . 4_566 137.65(18)
